data_1558507
loop_
_publ_author_name
'Hussain, MD. Waseem'
'Bhardwaj, Vipin'
'Giri, Arkaprabha'
'Chande, Ajit'
'Patra, Abhijit'

_publ_section_title
;
 Multifunctional ionic porous frameworks for CO2 conversion and combating
 microbes
;
_journal_issue 30
_journal_name_full 'Chemical Science'
_journal_page_first 7910
_journal_page_last 7920
_journal_paper_doi 10.1039/D0SC01658F
_journal_volume 11
_journal_year 2020
_chemical_formula_sum 'C24 H26 Cl N7 O'
_chemical_formula_weight 463.97
_space_group_crystal_system monoclinic
_space_group_IT_number 14
_space_group_name_Hall '-P 2ybc'
_space_group_name_H-M_alt 'P 1 21/c 1'
_atom_sites_solution_hydrogens mixed
_audit_block_doi 10.5517/ccdc.csd.cc240qqm
_audit_creation_method SHELXL-2017/1
_audit_update_record
;
2019-11-20 deposited with the CCDC.	2020-07-02 downloaded from the CCDC.
;
_cell_angle_alpha 90
_cell_angle_beta 101.494(2)
_cell_angle_gamma 90
_cell_formula_units_Z 4
_cell_length_a 8.6917(2)
_cell_length_b 15.6895(5)
_cell_length_c 17.8706(6)
_cell_measurement_reflns_used 4446
_cell_measurement_temperature 296(2)
_cell_measurement_theta_max 24.23
_cell_measurement_theta_min 2.33
_cell_volume 2388.11(12)
_computing_cell_refinement 'Bruker SAINT'
_computing_data_collection 'Bruker APEX2'
_computing_data_reduction 'Bruker SAINT'
_computing_molecular_graphics 'Bruker SHELXTL'
_computing_publication_material 'Bruker SHELXTL'
_computing_structure_refinement 'SHELXL-2014 (Sheldrick 2014)'
_computing_structure_solution 'SHELXS-97 (Sheldrick 2008)'
_diffrn_ambient_temperature 296(2)
_diffrn_measured_fraction_theta_full 0.999
_diffrn_measured_fraction_theta_max 0.985
_diffrn_measurement_device_type 'Bruker APEX-II CCD'
_diffrn_measurement_method '\f and \w scans'
_diffrn_radiation_type MoK\a
_diffrn_radiation_wavelength 0.71073
_diffrn_reflns_av_R_equivalents 0.0501
_diffrn_reflns_av_unetI/netI 0.0634
_diffrn_reflns_Laue_measured_fraction_full 0.999
_diffrn_reflns_Laue_measured_fraction_max 0.985
_diffrn_reflns_limit_h_max 12
_diffrn_reflns_limit_h_min -11
_diffrn_reflns_limit_k_max 22
_diffrn_reflns_limit_k_min -22
_diffrn_reflns_limit_l_max 25
_diffrn_reflns_limit_l_min -23
_diffrn_reflns_number 27187
_diffrn_reflns_point_group_measured_fraction_full 0.999
_diffrn_reflns_point_group_measured_fraction_max 0.985
_diffrn_reflns_theta_full 25.242
_diffrn_reflns_theta_max 30.741
_diffrn_reflns_theta_min 1.743
_exptl_absorpt_coefficient_mu 0.191
_exptl_absorpt_correction_type none
_exptl_crystal_colour white
_exptl_crystal_density_diffrn 1.290
_exptl_crystal_description rectangular
_exptl_crystal_F_000 976
_exptl_crystal_size_max 0.16
_exptl_crystal_size_mid 0.12
_exptl_crystal_size_min 0.09
_refine_diff_density_max 0.748
_refine_diff_density_min -0.296
_refine_diff_density_rms 0.068
_refine_ls_extinction_method none
_refine_ls_goodness_of_fit_ref 1.069
_refine_ls_hydrogen_treatment mixed
_refine_ls_matrix_type full
_refine_ls_number_parameters 305
_refine_ls_number_reflns 7340
_refine_ls_number_restraints 0
_refine_ls_restrained_S_all 1.069
_refine_ls_R_factor_all 0.1177
_refine_ls_R_factor_gt 0.0677
_refine_ls_shift/su_max 0.001
_refine_ls_shift/su_mean 0.000
_refine_ls_structure_factor_coef Fsqd
_refine_ls_weighting_details 'w=1/[\s^2^(Fo^2^)+(0.0850P)^2^+1.0431P] where P=(Fo^2^+2Fc^2^)/3'
_refine_ls_weighting_scheme calc
_refine_ls_wR_factor_gt 0.1662
_refine_ls_wR_factor_ref 0.1939
_reflns_Friedel_coverage 0.000
_reflns_number_gt 4506
_reflns_number_total 7340
_reflns_threshold_expression 'I > 2\s(I)'
_cod_data_source_file d0sc01658f2.cif
_cod_data_source_block shelx
_cod_depositor_comments
;Adding full bibliography for 1558507.cif.

 Adding full bibliography for 1558507.cif.
;
_cod_original_sg_symbol_H-M 'P 21/c'
_cod_database_code 1558507
_shelx_shelxl_version_number 2017/1
_shelx_space_group_comment
;
The symmetry employed for this shelxl refinement is uniquely defined
by the following loop, which should always be used as a source of
symmetry information in preference to the above space-group names.
They are only intended as comments.
;

loop_
_space_group_symop_operation_xyz
'x, y, z'
'-x, y+1/2, -z+1/2'
'-x, -y, -z'
'x, -y-1/2, z-1/2'

loop_
_atom_site_label
_atom_site_type_symbol
_atom_site_fract_x
_atom_site_fract_y
_atom_site_fract_z
_atom_site_U_iso_or_equiv
_atom_site_adp_type
_atom_site_occupancy
_atom_site_site_symmetry_order
_atom_site_calc_flag
_atom_site_refinement_flags_posn
_atom_site_refinement_flags_adp
_atom_site_refinement_flags_occupancy
_atom_site_disorder_assembly
_atom_site_disorder_group
Cl1 Cl 0.57968(7) 0.45615(4) 0.63321(3) 0.03447(17) Uani 1 1 d . . . . .
N4 N -0.0310(2) 0.79808(12) 1.08457(10) 0.0283(4) Uani 1 1 d . . . . .
O3 O 0.7098(2) 0.94462(13) 0.00382(11) 0.0417(5) Uani 1 1 d . . . . .
H3B H 0.689(4) 0.964(2) 0.041(2) 0.072(12) Uiso 1 1 d . . . . .
H3C H 0.613001 0.946099 -0.038(2) 0.098(14) Uiso 1 1 d . . . . .
C3 C 0.8188(3) 0.57440(19) 1.02039(14) 0.0408(6) Uani 1 1 d . . . . .
H3 H 0.899319 0.535536 1.036612 0.049 Uiso 1 1 calc R U . . .
C26 C 0.6787(4) 0.5648(2) 1.04418(17) 0.0524(8) Uani 1 1 d . . . . .
H26 H 0.663974 0.518912 1.074968 0.063 Uiso 1 1 calc R U . . .
C5 C 0.5608(3) 0.62308(18) 1.02232(16) 0.0478(7) Uani 1 1 d . . . . .
H5 H 0.466050 0.616204 1.038256 0.057 Uiso 1 1 calc R U . . .
C6 C 0.5806(3) 0.69134(15) 0.97736(12) 0.0289(5) Uani 1 1 d . . . . .
N3 N 0.1061(2) 0.79095(13) 1.05661(10) 0.0315(4) Uani 1 1 d . . . . .
H3A H 0.182474 0.759006 1.078299 0.038 Uiso 1 1 calc R U . . .
C8 C -0.0337(3) 0.75098(15) 1.14391(13) 0.0317(5) Uani 1 1 d . . . . .
H8 H 0.055325 0.720330 1.166065 0.038 Uiso 1 1 calc R U . . .
C9 C -0.1745(3) 0.74544(15) 1.17632(13) 0.0316(5) Uani 1 1 d . . . . .
C10 C -0.1766(3) 0.68556(16) 1.23478(14) 0.0372(6) Uani 1 1 d . . . . .
H10 H -0.087245 0.653865 1.254333 0.045 Uiso 1 1 calc R U . . .
C11 C -0.3121(3) 0.67407(16) 1.26300(15) 0.0401(6) Uani 1 1 d . . . . .
H11 H -0.313659 0.634539 1.301611 0.048 Uiso 1 1 calc R U . . .
C12 C -0.4452(3) 0.72109(17) 1.23410(15) 0.0417(6) Uani 1 1 d . . . . .
H12 H -0.536562 0.712543 1.252766 0.050 Uiso 1 1 calc R U . . .
C18 C -0.2515(3) 1.12720(18) 0.70866(15) 0.0397(6) Uani 1 1 d . . . . .
H18 H -0.343532 1.156606 0.688909 0.048 Uiso 1 1 calc R U . . .
C19 C -0.1257(3) 1.13114(17) 0.67252(15) 0.0409(6) Uani 1 1 d . . . . .
H19 H -0.131828 1.163416 0.628369 0.049 Uiso 1 1 calc R U . . .
C20 C 0.0107(3) 1.08633(18) 0.70275(16) 0.0441(6) Uani 1 1 d . . . . .
H20 H 0.095409 1.088874 0.678173 0.053 Uiso 1 1 calc R U . . .
C2 C 0.8421(3) 0.63955(17) 0.97363(14) 0.0375(6) Uani 1 1 d . . . . .
H2 H 0.936470 0.644581 0.956994 0.045 Uiso 1 1 calc R U . . .
C1 C 0.7209(3) 0.69917(17) 0.95090(14) 0.0359(6) Uani 1 1 d . . . . .
H1 H 0.734001 0.743666 0.918357 0.043 Uiso 1 1 calc R U . . .
C14 C -0.3085(3) 0.79284(16) 1.14894(14) 0.0360(6) Uani 1 1 d . . . . .
H14 H -0.307593 0.833183 1.110904 0.043 Uiso 1 1 calc R U . . .
C13 C -0.4426(3) 0.78099(18) 1.17726(15) 0.0432(6) Uani 1 1 d . . . . .
H13 H -0.531801 0.813136 1.158342 0.052 Uiso 1 1 calc R U . . .
N7 N 0.2161(3) 0.61455(15) 0.10984(14) 0.0465(6) Uani 1 1 d . . . . .
C7 C 0.4603(3) 0.75724(15) 0.95484(13) 0.0319(5) Uani 1 1 d . . . . .
H7 H 0.471940 0.796360 0.917260 0.038 Uiso 1 1 calc R U . . .
N2 N 0.3405(2) 0.76201(12) 0.98566(10) 0.0282(4) Uani 1 1 d . . . . .
N1 N 0.2343(2) 0.82539(13) 0.95917(11) 0.0318(4) Uani 1 1 d . . . . .
H1A H 0.245739 0.856887 0.921278 0.038 Uiso 1 1 calc R U . . .
C27 C 0.1134(3) 0.83687(14) 0.99347(12) 0.0272(5) Uani 1 1 d . . . . .
N5 N 0.0012(2) 0.89247(12) 0.96783(10) 0.0303(4) Uani 1 1 d . . . . .
H5A H -0.074996 0.901761 0.990974 0.036 Uiso 1 1 calc R U . . .
N6 N 0.0140(2) 0.93570(12) 0.90007(10) 0.0272(4) Uani 1 1 d . . . . .
C15 C -0.0991(3) 0.98603(15) 0.87497(12) 0.0295(5) Uani 1 1 d . . . . .
H15 H -0.180199 0.992050 0.901540 0.035 Uiso 1 1 calc R U . . .
C16 C -0.1031(3) 1.03486(14) 0.80433(12) 0.0289(5) Uani 1 1 d . . . . .
C17 C -0.2400(3) 1.07873(16) 0.77519(14) 0.0337(5) Uani 1 1 d . . . . .
H17 H -0.324434 1.075971 0.799885 0.040 Uiso 1 1 calc R U . . .
C21 C 0.0233(3) 1.03840(16) 0.76807(14) 0.0365(6) Uani 1 1 d . . . . .
H21 H 0.115275 1.008829 0.787565 0.044 Uiso 1 1 calc R U . . .
C25 C 0.2963(3) 0.56165(16) 0.13871(14) 0.0341(5) Uani 1 1 d . . . . .
C24 C 0.4033(3) 0.49603(17) 0.17395(13) 0.0353(5) Uani 1 1 d . . . . .
H24A H 0.395566 0.447646 0.140532 0.053 Uiso 1 1 calc R U . . .
H24B H 0.376580 0.479222 0.221427 0.053 Uiso 1 1 calc R U . . .
H24C H 0.508705 0.517632 0.183314 0.053 Uiso 1 1 calc R U . . .

loop_
_atom_site_aniso_label
_atom_site_aniso_U_11
_atom_site_aniso_U_22
_atom_site_aniso_U_33
_atom_site_aniso_U_23
_atom_site_aniso_U_13
_atom_site_aniso_U_12
Cl1 0.0310(3) 0.0409(3) 0.0332(3) -0.0059(2) 0.0105(2) -0.0061(3)
N4 0.0232(10) 0.0292(10) 0.0340(9) -0.0081(8) 0.0090(7) 0.0008(8)
O3 0.0276(10) 0.0552(12) 0.0428(10) -0.0092(9) 0.0083(8) 0.0115(9)
C3 0.0318(14) 0.0510(16) 0.0395(12) -0.0083(12) 0.0066(10) 0.0123(12)
C26 0.0495(19) 0.0538(18) 0.0599(17) 0.0144(14) 0.0255(14) 0.0201(15)
C5 0.0450(17) 0.0461(16) 0.0602(16) 0.0114(13) 0.0297(14) 0.0144(14)
C6 0.0224(11) 0.0308(12) 0.0334(11) -0.0061(9) 0.0050(9) 0.0035(9)
N3 0.0264(10) 0.0344(11) 0.0345(9) 0.0029(8) 0.0080(8) 0.0066(9)
C8 0.0304(13) 0.0300(12) 0.0352(11) -0.0009(9) 0.0076(9) 0.0040(10)
C9 0.0314(13) 0.0294(12) 0.0357(11) -0.0068(9) 0.0110(10) -0.0021(10)
C10 0.0421(15) 0.0291(12) 0.0442(13) 0.0028(10) 0.0176(11) 0.0055(11)
C11 0.0488(17) 0.0321(13) 0.0439(13) 0.0024(11) 0.0204(12) 0.0001(12)
C12 0.0411(16) 0.0416(15) 0.0448(13) -0.0057(11) 0.0144(12) -0.0025(12)
C18 0.0276(13) 0.0433(15) 0.0459(13) 0.0047(11) 0.0019(10) 0.0048(11)
C19 0.0370(15) 0.0425(15) 0.0439(13) 0.0160(11) 0.0099(11) 0.0084(12)
C20 0.0358(15) 0.0473(16) 0.0514(15) 0.0154(13) 0.0137(12) 0.0077(13)
C2 0.0236(12) 0.0434(15) 0.0451(13) -0.0154(11) 0.0061(10) 0.0004(11)
C1 0.0316(14) 0.0382(14) 0.0386(12) -0.0089(10) 0.0086(10) -0.0049(11)
C14 0.0377(15) 0.0327(13) 0.0378(12) 0.0005(10) 0.0079(10) 0.0032(11)
C13 0.0357(15) 0.0496(16) 0.0453(14) -0.0030(12) 0.0105(11) 0.0072(13)
N7 0.0333(13) 0.0424(13) 0.0671(15) 0.0078(12) 0.0174(11) 0.0058(11)
C7 0.0306(13) 0.0314(12) 0.0350(11) -0.0029(9) 0.0099(9) 0.0014(10)
N2 0.0222(10) 0.0297(10) 0.0329(9) -0.0025(8) 0.0059(7) 0.0045(8)
N1 0.0287(11) 0.0321(10) 0.0355(10) 0.0016(8) 0.0090(8) 0.0070(9)
C27 0.0234(11) 0.0253(11) 0.0327(10) -0.0067(9) 0.0053(9) -0.0001(9)
N5 0.0267(10) 0.0326(10) 0.0326(9) -0.0022(8) 0.0081(8) 0.0045(9)
N6 0.0224(10) 0.0264(9) 0.0319(9) -0.0040(7) 0.0034(7) 0.0025(8)
C15 0.0239(12) 0.0306(12) 0.0338(11) -0.0058(9) 0.0056(9) 0.0008(10)
C16 0.0250(12) 0.0273(11) 0.0324(10) -0.0061(9) 0.0011(9) 0.0018(9)
C17 0.0266(13) 0.0331(13) 0.0426(12) -0.0031(10) 0.0094(10) 0.0000(10)
C21 0.0304(13) 0.0374(13) 0.0417(13) 0.0046(11) 0.0073(10) 0.0069(11)
C25 0.0260(12) 0.0367(13) 0.0419(12) -0.0025(10) 0.0123(10) -0.0025(11)
C24 0.0310(13) 0.0411(14) 0.0339(11) 0.0000(10) 0.0070(9) 0.0049(11)

loop_
_atom_type_symbol
_atom_type_description
_atom_type_scat_dispersion_real
_atom_type_scat_dispersion_imag
_atom_type_scat_source
C C 0.0033 0.0016 'International Tables Vol C Tables 4.2.6.8 and 6.1.1.4'
H H 0.0000 0.0000 'International Tables Vol C Tables 4.2.6.8 and 6.1.1.4'
N N 0.0061 0.0033 'International Tables Vol C Tables 4.2.6.8 and 6.1.1.4'
O O 0.0106 0.0060 'International Tables Vol C Tables 4.2.6.8 and 6.1.1.4'
Cl Cl 0.1484 0.1585 'International Tables Vol C Tables 4.2.6.8 and 6.1.1.4'

loop_
_geom_angle_atom_site_label_1
_geom_angle_atom_site_label_2
_geom_angle_atom_site_label_3
_geom_angle
_geom_angle_site_symmetry_1
_geom_angle_site_symmetry_3
_geom_angle_publ_flag
C8 N4 N3 113.96(19) . . ?
H3B O3 H3C 109(3) . . ?
C2 C3 C26 121.4(3) . . ?
C2 C3 H3 119.3 . . ?
C26 C3 H3 119.3 . . ?
C5 C26 C3 119.7(3) . . ?
C5 C26 H26 120.1 . . ?
C3 C26 H26 120.1 . . ?
C26 C5 C6 121.0(3) . . ?
C26 C5 H5 119.5 . . ?
C6 C5 H5 119.5 . . ?
C5 C6 C1 119.1(2) . . ?
C5 C6 C7 123.1(2) . . ?
C1 C6 C7 117.8(2) . . ?
C27 N3 N4 116.44(19) . . ?
C27 N3 H3A 121.8 . . ?
N4 N3 H3A 121.8 . . ?
N4 C8 C9 120.8(2) . . ?
N4 C8 H8 119.6 . . ?
C9 C8 H8 119.6 . . ?
C14 C9 C10 119.0(2) . . ?
C14 C9 C8 122.7(2) . . ?
C10 C9 C8 118.1(2) . . ?
C11 C10 C9 119.7(2) . . ?
C11 C10 H10 120.1 . . ?
C9 C10 H10 120.1 . . ?
C10 C11 C12 120.3(2) . . ?
C10 C11 H11 119.8 . . ?
C12 C11 H11 119.8 . . ?
C11 C12 C13 120.0(2) . . ?
C11 C12 H12 120.0 . . ?
C13 C12 H12 120.0 . . ?
C19 C18 C17 119.6(2) . . ?
C19 C18 H18 120.2 . . ?
C17 C18 H18 120.2 . . ?
C18 C19 C20 119.3(2) . . ?
C18 C19 H19 120.3 . . ?
C20 C19 H19 120.3 . . ?
C21 C20 C19 121.6(2) . . ?
C21 C20 H20 119.2 . . ?
C19 C20 H20 119.2 . . ?
C3 C2 C1 118.8(2) . . ?
C3 C2 H2 120.6 . . ?
C1 C2 H2 120.6 . . ?
C6 C1 C2 119.8(2) . . ?
C6 C1 H1 120.1 . . ?
C2 C1 H1 120.1 . . ?
C13 C14 C9 120.8(2) . . ?
C13 C14 H14 119.6 . . ?
C9 C14 H14 119.6 . . ?
C14 C13 C12 120.0(3) . . ?
C14 C13 H13 120.0 . . ?
C12 C13 H13 120.0 . . ?
N2 C7 C6 121.4(2) . . ?
N2 C7 H7 119.3 . . ?
C6 C7 H7 119.3 . . ?
C7 N2 N1 116.38(19) . . ?
C27 N1 N2 118.49(19) . . ?
C27 N1 H1A 120.8 . . ?
N2 N1 H1A 120.8 . . ?
N5 C27 N1 121.8(2) . . ?
N5 C27 N3 119.18(19) . . ?
N1 C27 N3 119.1(2) . . ?
C27 N5 N6 115.82(17) . . ?
C27 N5 H5A 122.1 . . ?
N6 N5 H5A 122.1 . . ?
C15 N6 N5 114.41(18) . . ?
N6 C15 C16 120.7(2) . . ?
N6 C15 H15 119.6 . . ?
C16 C15 H15 119.6 . . ?
C17 C16 C21 120.5(2) . . ?
C17 C16 C15 117.0(2) . . ?
C21 C16 C15 122.5(2) . . ?
C16 C17 C18 120.1(2) . . ?
C16 C17 H17 120.0 . . ?
C18 C17 H17 120.0 . . ?
C20 C21 C16 118.9(2) . . ?
C20 C21 H21 120.5 . . ?
C16 C21 H21 120.5 . . ?
N7 C25 C24 177.6(3) . . ?
C25 C24 H24A 109.5 . . ?
C25 C24 H24B 109.5 . . ?
H24A C24 H24B 109.5 . . ?
C25 C24 H24C 109.5 . . ?
H24A C24 H24C 109.5 . . ?
H24B C24 H24C 109.5 . . ?

loop_
_geom_bond_atom_site_label_1
_geom_bond_atom_site_label_2
_geom_bond_distance
_geom_bond_site_symmetry_2
_geom_bond_publ_flag
N4 C8 1.297(3) . ?
N4 N3 1.385(2) . ?
O3 H3B 0.79(4) . ?
O3 H3C 1.00(2) . ?
C3 C2 1.361(4) . ?
C3 C26 1.376(4) . ?
C3 H3 0.9300 . ?
C26 C5 1.371(4) . ?
C26 H26 0.9300 . ?
C5 C6 1.370(3) . ?
C5 H5 0.9300 . ?
C6 C1 1.398(3) . ?
C6 C7 1.468(3) . ?
N3 C27 1.351(3) . ?
N3 H3A 0.8600 . ?
C8 C9 1.457(3) . ?
C8 H8 0.9300 . ?
C9 C14 1.387(3) . ?
C9 C10 1.408(3) . ?
C10 C11 1.381(3) . ?
C10 H10 0.9300 . ?
C11 C12 1.383(4) . ?
C11 H11 0.9300 . ?
C12 C13 1.387(4) . ?
C12 H12 0.9300 . ?
C18 C19 1.378(4) . ?
C18 C17 1.398(4) . ?
C18 H18 0.9300 . ?
C19 C20 1.392(4) . ?
C19 H19 0.9300 . ?
C20 C21 1.374(3) . ?
C20 H20 0.9300 . ?
C2 C1 1.407(4) . ?
C2 H2 0.9300 . ?
C1 H1 0.9300 . ?
C14 C13 1.373(3) . ?
C14 H14 0.9300 . ?
C13 H13 0.9300 . ?
N7 C25 1.139(3) . ?
C7 N2 1.274(3) . ?
C7 H7 0.9300 . ?
N2 N1 1.375(3) . ?
N1 C27 1.330(3) . ?
N1 H1A 0.8600 . ?
C27 N5 1.321(3) . ?
N5 N6 1.412(3) . ?
N5 H5A 0.8600 . ?
N6 C15 1.271(3) . ?
C15 C16 1.471(3) . ?
C15 H15 0.9300 . ?
C16 C17 1.383(3) . ?
C16 C21 1.383(3) . ?
C17 H17 0.9300 . ?
C21 H21 0.9300 . ?
C25 C24 1.445(4) . ?
C24 H24A 0.9600 . ?
C24 H24B 0.9600 . ?
C24 H24C 0.9600 . ?
